data_7216634
loop_
_publ_author_name
'Braga, Dario'
'Grepioni, Fabrizia'
'Lampronti, Giulio I.'
'Maini, Lucia'
'Rubini, Katia'
'Turrina, Alessandro'
'Zorzi, Federico'

_publ_section_title
;
 Crystal form selectivity by humidity control: the case of the ionic
 co-crystals of nicotinamide and CaCl2
;
_journal_issue 32
_journal_name_full CrystEngComm
_journal_page_first 7452
_journal_paper_doi 10.1039/C4CE00464G
_journal_volume 16
_journal_year 2014
_chemical_formula_moiety 'Ca1 Cl2 C6 H14 N2 O5'
_chemical_formula_sum 'C6 H14 Ca Cl2 N2 O5'
_chemical_formula_weight 305.17
_space_group_IT_number 33
_symmetry_cell_setting orthorhombic
_symmetry_space_group_name_Hall 'P 2c -2n'
_symmetry_space_group_name_H-M 'P n a 21'
_cell_angle_alpha 90
_cell_angle_beta 90
_cell_angle_gamma 90
_cell_formula_units_Z 4
_cell_length_a 17.5215(6)
_cell_length_b 11.4158(4)
_cell_length_c 6.7943(2)
_cell_measurement_temperature 293
_cell_volume 1359.01(8)
_computing_cell_refinement 'Topas (Coelho ,2007)'
_computing_data_collection 'Highscore plus'
_computing_structure_refinement 'Topas (Coelho ,2007)'
_computing_structure_solution 'DASH (David, Shankland, 2006)'
_diffrn_ambient_temperature 293
_diffrn_measurement_device_type
;
 Panalytical X'pert in Debye-Scherrer geometry
;
_diffrn_radiation_monochromator none
_diffrn_radiation_type 'Cu K\a'
_diffrn_radiation_wavelength 1.54060
_exptl_crystal_colour white
_exptl_crystal_density_diffrn 1.491
_pd_proc_2theta_range_max 70
_pd_proc_2theta_range_min 5
_pd_proc_info_excluded_regions no
_pd_proc_ls_background_function Chebyschev
_pd_proc_ls_pref_orient_corr
;
Spherical Harmonics
;
_pd_proc_ls_prof_R_factor 0.05442
_pd_proc_ls_prof_wR_expected 0.05157
_pd_proc_ls_prof_wR_factor 0.07531
_pd_spec_mounting
;
0.5 mm borosilicate glass capillary
;
_pd_spec_mount_mode transmission
_pd_spec_shape cylinder
_refine_ls_goodness_of_fit_all 1.460
_refine_ls_hydrogen_treatment constr
_refine_ls_R_I_factor 0.03117
_cod_data_source_file c4ce00464g2.cif
_cod_data_source_block Cacl2_nico_4h2o
_cod_depositor_comments
;
The following automatic conversions were performed:

'_symmetry_cell_setting' value 'Orthorhombic' changed to
'orthorhombic' according to
/usr/data/users/saulius/crontab/automatic-downloads/rss-feeds/RSC/lib/dictionaries/cif_core.dic
dictionary named 'cif_core.dic' version 2.4.2 from 2011-04-26.

Automatic conversion script
Id: cif_fix_values 2281 2013-09-26 08:29:07Z andrius 

 Adding full bibliography for 7216633--7216634.cif.
;
_cod_original_cell_volume 1359.00(8)
_cod_original_sg_symbol_H-M Pna21
_cod_original_formula_sum ' C6 H14 Ca1 Cl2 N2 O5'
_cod_database_code 7216634

loop_
_symmetry_equiv_pos_as_xyz
'-x, -y, z+1/2'
'-x+1/2, y+1/2, z+1/2'
'x, y, z'
'x+1/2, -y+1/2, z'

loop_
_atom_site_label
_atom_site_type_symbol
_atom_site_symmetry_multiplicity
_atom_site_fract_x
_atom_site_fract_y
_atom_site_fract_z
_atom_site_occupancy
_atom_site_B_iso_or_equiv
Ca2 Ca+2 1 0.81515(33) 0.69539(34) 0.2134(19) 1 1.14(18)
Cl1 Cl-1 1 0.08384(33) 0.57982(49) 0.2131(23) 1 3.78(19)
C1 C 1 0.623170(92) 0.57139(14) 0.75806(72) 1 1.66(31)
C2 C 1 0.550860(78) 0.52561(11) 0.74727(34) 1 1.66(31)
C3 C 1 0.490450(99) 0.60339(14) 0.74014(68) 1 1.66(31)
C4 C 1 0.504120(94) 0.72358(14) 0.74261(86) 1 1.66(31)
C5 C 1 0.578470(88) 0.76063(15) 0.75388(79) 1 1.66(31)
C6 C 1 0.534110(83) 0.39742(11) 0.74367(60) 1 1.66(31)
N7 N 1 0.637170(96) 0.68686(14) 0.76102(84) 1 1.66(31)
O9 O 1 0.58525(13) 0.32658(24) 0.7511(10) 1 1.66(31)
N8 N 1 0.46156(11) 0.36425(28) 0.7314(11) 1 1.66(31)
O1 O 1 0.9232(10) 0.5520(14) 0.1297(34) 1 7.73(48)
O2 O 1 0.76856(40) 0.7352(14) 0.5616(38) 1 7.73(48)
O3 O 1 0.74250(98) 0.8419(17) 0.0946(36) 1 7.73(48)
O4 O 1 0.8631(12) 0.6599(13) 0.8427(40) 1 7.73(48)
Cl2 Cl-1 1 0.21758(35) 0.99189(45) 0.2319(21) 1 3.78(19)
H3 H 1 0.432141 0.570675 0.732588 1 2.79(36)
H4 H 1 0.457276 0.786143 0.735811 1 2.79(36)
H5 H 1 0.589916 0.854373 0.757117 1 2.79(36)
H1 H 1 0.671342 0.511234 0.764508 1 2.79(36)
H7 H 1 0.448132 0.277776 0.728618 1 2.79(36)
H6 H 1 0.41958 0.425391 0.724811 1 2.79(36)
